data_2209315
loop_
_publ_author_name
'Hoong-Kun Fun'
'Suchada Chantrapromma'
'Yan-Cheng Liu'
'Zhen-Feng Chen'
'Hong Liang'

_publ_section_title
;
 <i>cis</i>-Dichlorobis(triphenylphosphine-\k<i>P</i>)platinum(II)
;
_journal_coeditor_code SJ2059
_journal_issue 6
_journal_name_full 'Acta Crystallographica Section E'
_journal_page_first m1252
_journal_page_last m1254
_journal_paper_doi 10.1107/S1600536806016540
_journal_volume 62
_journal_year 2006
_chemical_formula_iupac '[Pt Cl2 (C18 H15 P)2]'
_chemical_formula_moiety 'C36 H30 Cl2 P2 Pt'
_chemical_formula_sum 'C36 H30 Cl2 P2 Pt'
_chemical_formula_weight 790.52
_chemical_name_systematic
;
cis-Dichlorobis(triphenylphosphine-\kP)platinum(II)
;
_space_group_IT_number 14
_symmetry_cell_setting monoclinic
_symmetry_space_group_name_Hall '-P 2ybc'
_symmetry_space_group_name_H-M 'P 1 21/c 1'
_atom_sites_solution_hydrogens geom
_atom_sites_solution_primary direct
_atom_sites_solution_secondary difmap
_audit_creation_method SHELXL-97
_cell_angle_alpha 90.00
_cell_angle_beta 94.4760(10)
_cell_angle_gamma 90.00
_cell_formula_units_Z 8
_cell_length_a 32.5958(4)
_cell_length_b 9.68950(10)
_cell_length_c 19.6170(2)
_cell_measurement_reflns_used 12898
_cell_measurement_temperature 297(2)
_cell_measurement_theta_max 30.00
_cell_measurement_theta_min 0.63
_cell_volume 6176.88(12)
_computing_cell_refinement APEX2
_computing_data_collection 'APEX2 (Bruker, 2005)'
_computing_data_reduction 'SAINT (Bruker, 2005)'
_computing_molecular_graphics SHELXTL
_computing_publication_material 'SHELXTL, PLATON (Spek, 2003) and PARST (Nardelli, 1995)'
_computing_structure_refinement SHELXTL
_computing_structure_solution 'SHELXTL (Sheldrick, 1998)'
_diffrn_ambient_temperature 297(2)
_diffrn_detector_area_resol_mean 8.33
_diffrn_measured_fraction_theta_full 1.000
_diffrn_measured_fraction_theta_max 1.000
_diffrn_measurement_device_type
;
Bruker SMART APEX2 CCD area-detector
;
_diffrn_measurement_method \w
_diffrn_radiation_monochromator graphite
_diffrn_radiation_source 'fine-focus sealed tube'
_diffrn_radiation_type MoK\a
_diffrn_radiation_wavelength 0.71073
_diffrn_reflns_av_R_equivalents 0.0487
_diffrn_reflns_av_sigmaI/netI 0.0319
_diffrn_reflns_limit_h_max 45
_diffrn_reflns_limit_h_min -44
_diffrn_reflns_limit_k_max 13
_diffrn_reflns_limit_k_min -13
_diffrn_reflns_limit_l_max 27
_diffrn_reflns_limit_l_min -27
_diffrn_reflns_number 150461
_diffrn_reflns_theta_full 30.00
_diffrn_reflns_theta_max 30.00
_diffrn_reflns_theta_min 0.63
_diffrn_standards_number 0
_exptl_absorpt_coefficient_mu 4.845
_exptl_absorpt_correction_T_max 0.748
_exptl_absorpt_correction_T_min 0.255
_exptl_absorpt_correction_type multi-scan
_exptl_absorpt_process_details '(SADABS; Bruker, 2005)'
_exptl_crystal_colour Purple
_exptl_crystal_density_diffrn 1.700
_exptl_crystal_density_method 'not measured'
_exptl_crystal_description Block
_exptl_crystal_F_000 3104
_exptl_crystal_size_max 0.30
_exptl_crystal_size_mid 0.29
_exptl_crystal_size_min 0.06
_refine_diff_density_max 1.112
_refine_diff_density_min -1.146
_refine_ls_extinction_method none
_refine_ls_goodness_of_fit_ref 1.021
_refine_ls_hydrogen_treatment constr
_refine_ls_matrix_type full
_refine_ls_number_parameters 739
_refine_ls_number_reflns 18034
_refine_ls_number_restraints 0
_refine_ls_restrained_S_all 1.021
_refine_ls_R_factor_all 0.0564
_refine_ls_R_factor_gt 0.0314
_refine_ls_shift/su_max 0.005
_refine_ls_shift/su_mean 0.000
_refine_ls_structure_factor_coef Fsqd
_refine_ls_weighting_details 'calc w=1/[\s^2^(Fo^2^)+(0.0197P)^2^+12.2287P] where P=(Fo^2^+2Fc^2^)/3'
_refine_ls_weighting_scheme calc
_refine_ls_wR_factor_gt 0.0610
_refine_ls_wR_factor_ref 0.0713
_reflns_number_gt 12898
_reflns_number_total 18034
_reflns_threshold_expression I>2\s(I)
_cod_data_source_file sj2059.cif
_cod_data_source_block I
_cod_depositor_comments
;
The following automatic conversions were performed:
'_symmetry_cell_setting' value 'Monoclinic' changed to 'monoclinic'
according to '/home/saulius/struct/CIF-dictionaries/cif_core.dic'
dictionary named 'cif_core.dic' version 2.4.1 from 2010-06-29.

Automatic conversion script
Id: cif_fix_enum 1527 2010-12-29 10:47:43Z saulius 

The following automatic conversions were performed:

'_symmetry_cell_setting' value 'Monoclinic' changed to 'monoclinic'
according to /home/saulius/struct/CIF-dictionaries/cif_core.dic
dictionary named 'cif_core.dic' version 2.4.1 from 2010-06-29.

Automatic conversion script
Id: cif_fix_values 1715 2011-07-08 13:25:40Z adriana 
;
_cod_original_sg_symbol_H-M 'P 21/c'
_cod_database_code 2209315
_cod_database_fobs_code 2209315

loop_
_symmetry_equiv_pos_as_xyz
'x, y, z'
'-x, y+1/2, -z+1/2'
'-x, -y, -z'
'x, -y-1/2, z-1/2'

loop_
_atom_site_type_symbol
_atom_site_label
_atom_site_fract_x
_atom_site_fract_y
_atom_site_fract_z
_atom_site_U_iso_or_equiv
_atom_site_adp_type
_atom_site_calc_flag
_atom_site_refinement_flags
_atom_site_occupancy
Pt Pt1A 0.613662(4) 0.490933(13) 0.299274(5) 0.02517(3) Uani d . 1
Pt Pt1B 0.120412(4) 0.503993(15) 0.452710(7) 0.03677(4) Uani d . 1
Cl Cl1A 0.65817(3) 0.51346(10) 0.21043(4) 0.0411(2) Uani d . 1
Cl Cl2A 0.57167(3) 0.35423(12) 0.22525(5) 0.0511(3) Uani d . 1
Cl Cl1B 0.12780(4) 0.74509(11) 0.45921(7) 0.0604(3) Uani d . 1
Cl Cl2B 0.09982(4) 0.50994(11) 0.56475(5) 0.0527(3) Uani d . 1
P P1A 0.66321(3) 0.61321(9) 0.36067(4) 0.02897(18) Uani d . 1
P P2A 0.56728(3) 0.47525(9) 0.37817(4) 0.02660(17) Uani d . 1
P P1B 0.15321(3) 0.51771(10) 0.35495(5) 0.0377(2) Uani d . 1
P P2B 0.10318(3) 0.27797(10) 0.45040(5) 0.0399(2) Uani d . 1
C C1A 0.51612(11) 0.4061(4) 0.35084(16) 0.0320(7) Uani d . 1
C C2A 0.51162(13) 0.2646(4) 0.34207(19) 0.0423(9) Uani d . 1
H H2AA 0.5347 0.2080 0.3467 0.051 Uiso calc R 1
C C3A 0.47324(14) 0.2069(5) 0.3265(2) 0.0524(11) Uani d . 1
H H3AA 0.4707 0.1120 0.3205 0.063 Uiso calc R 1
C C4A 0.43887(14) 0.2890(5) 0.3199(2) 0.0541(12) Uani d . 1
H H4AA 0.4131 0.2498 0.3099 0.065 Uiso calc R 1
C C5A 0.44267(14) 0.4275(6) 0.3279(2) 0.0598(13) Uani d . 1
H H5AA 0.4194 0.4832 0.3231 0.072 Uiso calc R 1
C C6A 0.48125(13) 0.4873(4) 0.3434(2) 0.0460(9) Uani d . 1
H H6AA 0.4835 0.5824 0.3487 0.055 Uiso calc R 1
C C7A 0.58246(11) 0.3558(4) 0.44693(16) 0.0305(7) Uani d . 1
C C8A 0.61465(12) 0.2647(4) 0.43952(18) 0.0371(8) Uani d . 1
H H8AA 0.6289 0.2676 0.4003 0.044 Uiso calc R 1
C C9A 0.62558(14) 0.1694(4) 0.4905(2) 0.0463(10) Uani d . 1
H H9AA 0.6470 0.1081 0.4851 0.056 Uiso calc R 1
C C10A 0.60492(14) 0.1650(4) 0.5489(2) 0.0499(11) Uani d . 1
H H10A 0.6132 0.1040 0.5839 0.060 Uiso calc R 1
C C11A 0.57195(14) 0.2510(4) 0.55537(19) 0.0496(11) Uani d . 1
H H11A 0.5574 0.2458 0.5942 0.059 Uiso calc R 1
C C12A 0.56019(13) 0.3452(4) 0.50465(18) 0.0413(9) Uani d . 1
H H12A 0.5374 0.4016 0.5090 0.050 Uiso calc R 1
C C13A 0.55626(11) 0.6456(4) 0.41083(17) 0.0311(7) Uani d . 1
C C14A 0.56023(12) 0.6871(4) 0.47920(19) 0.0410(9) Uani d . 1
H H14A 0.5686 0.6242 0.5133 0.049 Uiso calc R 1
C C15A 0.55169(15) 0.8224(5) 0.4958(2) 0.0532(11) Uani d . 1
H H15A 0.5549 0.8503 0.5413 0.064 Uiso calc R 1
C C16A 0.53859(14) 0.9160(5) 0.4463(3) 0.0554(12) Uani d . 1
H H16A 0.5327 1.0062 0.4584 0.067 Uiso calc R 1
C C17A 0.53426(14) 0.8761(4) 0.3788(2) 0.0494(10) Uani d . 1
H H17A 0.5250 0.9387 0.3451 0.059 Uiso calc R 1
C C18A 0.54378(12) 0.7425(4) 0.36141(19) 0.0411(9) Uani d . 1
H H18A 0.5418 0.7169 0.3156 0.049 Uiso calc R 1
C C19A 0.67093(12) 0.7811(4) 0.32065(17) 0.0344(8) Uani d . 1
C C20A 0.70654(14) 0.8168(4) 0.2917(2) 0.0464(10) Uani d . 1
H H20A 0.7282 0.7541 0.2920 0.056 Uiso calc R 1
C C21A 0.71033(16) 0.9453(5) 0.2622(2) 0.0576(12) Uani d . 1
H H21A 0.7346 0.9683 0.2429 0.069 Uiso calc R 1
C C22A 0.67889(17) 1.0392(5) 0.2611(2) 0.0578(13) Uani d . 1
H H22A 0.6816 1.1253 0.2410 0.069 Uiso calc R 1
C C23A 0.64358(16) 1.0048(4) 0.2898(2) 0.0554(11) Uani d . 1
H H23A 0.6223 1.0686 0.2898 0.066 Uiso calc R 1
C C24A 0.63894(13) 0.8757(4) 0.3191(2) 0.0470(10) Uani d . 1
H H24A 0.6144 0.8528 0.3376 0.056 Uiso calc R 1
C C25A 0.71204(11) 0.5190(4) 0.36574(16) 0.0327(7) Uani d . 1
C C26A 0.71401(12) 0.3829(4) 0.34414(18) 0.0385(8) Uani d . 1
H H26A 0.6906 0.3397 0.3241 0.046 Uiso calc R 1
C C27A 0.75104(14) 0.3113(5) 0.3526(2) 0.0512(11) Uani d . 1
H H27A 0.7522 0.2199 0.3384 0.061 Uiso calc R 1
C C28A 0.78568(14) 0.3740(5) 0.3815(2) 0.0548(12) Uani d . 1
H H28A 0.8104 0.3257 0.3867 0.066 Uiso calc R 1
C C29A 0.78394(12) 0.5083(5) 0.4029(2) 0.0495(10) Uani d . 1
H H29A 0.8077 0.5513 0.4219 0.059 Uiso calc R 1
C C30A 0.74724(12) 0.5807(4) 0.39647(19) 0.0415(9) Uani d . 1
H H30A 0.7461 0.6706 0.4127 0.050 Uiso calc R 1
C C31A 0.66114(10) 0.6542(4) 0.45168(16) 0.0303(7) Uani d . 1
C C32A 0.66084(14) 0.7871(4) 0.4774(2) 0.0497(11) Uani d . 1
H H32A 0.6599 0.8620 0.4477 0.060 Uiso calc R 1
C C33A 0.66190(16) 0.8089(5) 0.5473(2) 0.0605(13) Uani d . 1
H H33A 0.6620 0.8987 0.5641 0.073 Uiso calc R 1
C C34A 0.66280(14) 0.7008(5) 0.5921(2) 0.0501(11) Uani d . 1
H H34A 0.6626 0.7165 0.6389 0.060 Uiso calc R 1
C C35A 0.66398(14) 0.5686(5) 0.5671(2) 0.0482(10) Uani d . 1
H H35A 0.6651 0.4942 0.5971 0.058 Uiso calc R 1
C C36A 0.66343(12) 0.5459(4) 0.49756(18) 0.0393(9) Uani d . 1
H H36A 0.6646 0.4560 0.4813 0.047 Uiso calc R 1
C C1B 0.05914(12) 0.2362(4) 0.4988(2) 0.0425(9) Uani d . 1
C C2B 0.05810(14) 0.1207(5) 0.5397(2) 0.0533(11) Uani d . 1
H H2BA 0.0811 0.0639 0.5458 0.064 Uiso calc R 1
C C3B 0.02247(15) 0.0891(5) 0.5721(3) 0.0638(13) Uani d . 1
H H3BA 0.0221 0.0125 0.6006 0.077 Uiso calc R 1
C C4B -0.01157(15) 0.1697(5) 0.5620(3) 0.0634(13) Uani d . 1
H H4BA -0.0351 0.1484 0.5837 0.076 Uiso calc R 1
C C5B -0.01115(15) 0.2824(5) 0.5197(3) 0.0630(13) Uani d . 1
H H5BA -0.0347 0.3363 0.5121 0.076 Uiso calc R 1
C C6B 0.02409(14) 0.3163(5) 0.4885(2) 0.0565(12) Uani d . 1
H H6BA 0.0242 0.3935 0.4603 0.068 Uiso calc R 1
C C7B 0.14567(13) 0.1716(4) 0.4866(2) 0.0453(10) Uani d . 1
C C8B 0.16975(15) 0.0909(5) 0.4476(3) 0.0592(12) Uani d . 1
H H8BA 0.1633 0.0827 0.4008 0.071 Uiso calc R 1
C C9B 0.20328(17) 0.0228(5) 0.4781(3) 0.0754(16) Uani d . 1
H H9BA 0.2192 -0.0319 0.4515 0.090 Uiso calc R 1
C C10B 0.21379(17) 0.0339(6) 0.5468(3) 0.0754(16) Uani d . 1
H H10B 0.2366 -0.0131 0.5667 0.090 Uiso calc R 1
C C11B 0.19043(15) 0.1150(6) 0.5864(3) 0.0657(14) Uani d . 1
H H11B 0.1976 0.1241 0.6330 0.079 Uiso calc R 1
C C12B 0.15613(14) 0.1833(5) 0.5566(2) 0.0550(11) Uani d . 1
H H12B 0.1401 0.2370 0.5834 0.066 Uiso calc R 1
C C13B 0.08413(14) 0.2143(5) 0.3664(2) 0.0491(10) Uani d . 1
C C14B 0.06385(14) 0.3073(6) 0.3226(2) 0.0590(12) Uani d . 1
H H14B 0.0606 0.3979 0.3368 0.071 Uiso calc R 1
C C15B 0.04821(18) 0.2684(8) 0.2576(3) 0.0868(19) Uani d . 1
H H15B 0.0345 0.3326 0.2288 0.104 Uiso calc R 1
C C16B 0.0529(2) 0.1360(10) 0.2361(4) 0.113(3) Uani d . 1
H H16B 0.0435 0.1099 0.1920 0.136 Uiso calc R 1
C C17B 0.0719(3) 0.0414(8) 0.2807(4) 0.113(3) Uani d . 1
H H17B 0.0747 -0.0493 0.2663 0.135 Uiso calc R 1
C C18B 0.08667(19) 0.0780(6) 0.3461(3) 0.0788(17) Uani d . 1
H H18B 0.0982 0.0118 0.3761 0.095 Uiso calc R 1
C C19B 0.12408(13) 0.5896(4) 0.2806(2) 0.0456(10) Uani d . 1
C C20B 0.13866(16) 0.5879(5) 0.2165(2) 0.0575(12) Uani d . 1
H H20B 0.1643 0.5491 0.2110 0.069 Uiso calc R 1
C C21B 0.1161(2) 0.6425(6) 0.1599(3) 0.0782(18) Uani d . 1
H H21B 0.1269 0.6431 0.1174 0.094 Uiso calc R 1
C C22B 0.0780(2) 0.6952(6) 0.1671(4) 0.091(2) Uani d . 1
H H22B 0.0628 0.7316 0.1293 0.109 Uiso calc R 1
C C23B 0.06196(18) 0.6950(6) 0.2298(4) 0.0830(19) Uani d . 1
H H23B 0.0355 0.7279 0.2339 0.100 Uiso calc R 1
C C24B 0.08538(15) 0.6454(5) 0.2876(3) 0.0636(13) Uani d . 1
H H24B 0.0751 0.6498 0.3304 0.076 Uiso calc R 1
C C25B 0.19929(12) 0.6259(4) 0.37062(19) 0.0377(8) Uani d . 1
C C26B 0.22094(13) 0.6197(5) 0.4337(2) 0.0512(11) Uani d . 1
H H26B 0.2107 0.5672 0.4683 0.061 Uiso calc R 1
C C27B 0.25775(14) 0.6905(5) 0.4465(2) 0.0558(12) Uani d . 1
H H27B 0.2720 0.6851 0.4894 0.067 Uiso calc R 1
C C28B 0.27308(13) 0.7685(5) 0.3959(2) 0.0515(11) Uani d . 1
H H28B 0.2981 0.8142 0.4041 0.062 Uiso calc R 1
C C29B 0.25156(14) 0.7789(5) 0.3336(2) 0.0516(11) Uani d . 1
H H29B 0.2618 0.8329 0.2996 0.062 Uiso calc R 1
C C30B 0.21454(13) 0.7096(4) 0.3204(2) 0.0442(9) Uani d . 1
H H30B 0.1999 0.7188 0.2781 0.053 Uiso calc R 1
C C31B 0.17618(13) 0.3599(4) 0.3222(2) 0.0418(9) Uani d . 1
C C32B 0.21348(14) 0.3110(5) 0.3522(2) 0.0540(11) Uani d . 1
H H32B 0.2270 0.3587 0.3885 0.065 Uiso calc R 1
C C33B 0.23053(17) 0.1902(5) 0.3278(3) 0.0648(14) Uani d . 1
H H33B 0.2556 0.1582 0.3475 0.078 Uiso calc R 1
C C34B 0.21048(18) 0.1187(5) 0.2750(3) 0.0664(14) Uani d . 1
H H34B 0.2221 0.0384 0.2591 0.080 Uiso calc R 1
C C35B 0.17367(17) 0.1640(5) 0.2456(3) 0.0624(13) Uani d . 1
H H35B 0.1602 0.1142 0.2100 0.075 Uiso calc R 1
C C36B 0.15628(15) 0.2845(5) 0.2686(2) 0.0525(11) Uani d . 1
H H36B 0.1312 0.3152 0.2482 0.063 Uiso calc R 1

loop_
_atom_site_aniso_label
_atom_site_aniso_U_11
_atom_site_aniso_U_22
_atom_site_aniso_U_33
_atom_site_aniso_U_12
_atom_site_aniso_U_13
_atom_site_aniso_U_23
Pt1A 0.02875(7) 0.02752(6) 0.01936(5) 0.00182(6) 0.00256(4) -0.00071(5)
Pt1B 0.03297(8) 0.03188(8) 0.04640(8) -0.00062(6) 0.00914(6) -0.00109(6)
Cl1A 0.0435(5) 0.0540(6) 0.0271(4) -0.0028(5) 0.0117(3) -0.0008(4)
Cl2A 0.0512(6) 0.0673(7) 0.0352(5) -0.0169(5) 0.0060(4) -0.0206(5)
Cl1B 0.0599(7) 0.0327(5) 0.0913(9) -0.0041(5) 0.0236(6) -0.0066(5)
Cl2B 0.0555(6) 0.0542(6) 0.0504(5) -0.0003(5) 0.0164(5) -0.0084(5)
P1A 0.0293(5) 0.0306(4) 0.0271(4) 0.0011(4) 0.0028(3) -0.0031(3)
P2A 0.0274(4) 0.0293(4) 0.0233(4) 0.0023(3) 0.0031(3) 0.0007(3)
P1B 0.0343(5) 0.0360(5) 0.0434(5) 0.0011(4) 0.0066(4) 0.0044(4)
P2B 0.0387(6) 0.0332(5) 0.0490(6) -0.0016(4) 0.0103(5) 0.0008(4)
C1A 0.033(2) 0.0375(19) 0.0261(16) 0.0010(15) 0.0061(14) 0.0001(14)
C2A 0.041(2) 0.040(2) 0.046(2) -0.0030(18) -0.0010(18) 0.0050(17)
C3A 0.058(3) 0.053(3) 0.046(2) -0.021(2) 0.000(2) 0.0011(19)
C4A 0.035(2) 0.084(4) 0.043(2) -0.013(2) 0.0001(18) -0.011(2)
C5A 0.038(3) 0.075(3) 0.065(3) 0.007(2) -0.004(2) -0.021(3)
C6A 0.040(2) 0.049(2) 0.048(2) 0.006(2) -0.0003(17) -0.0117(19)
C7A 0.0319(19) 0.0314(18) 0.0282(16) -0.0007(15) 0.0020(14) 0.0032(13)
C8A 0.044(2) 0.0324(19) 0.0357(18) 0.0058(17) 0.0060(16) 0.0016(15)
C9A 0.051(3) 0.038(2) 0.049(2) 0.0114(19) -0.0006(19) 0.0040(17)
C10A 0.067(3) 0.045(2) 0.037(2) 0.008(2) 0.000(2) 0.0152(17)
C11A 0.065(3) 0.053(3) 0.0328(19) 0.005(2) 0.0127(19) 0.0097(18)
C12A 0.044(2) 0.045(2) 0.0355(19) 0.0074(18) 0.0099(17) 0.0079(16)
C13A 0.0296(19) 0.0324(18) 0.0320(17) 0.0025(15) 0.0066(14) -0.0023(14)
C14A 0.042(2) 0.045(2) 0.037(2) 0.0061(18) 0.0039(17) -0.0026(16)
C15A 0.065(3) 0.051(3) 0.044(2) 0.005(2) 0.013(2) -0.017(2)
C16A 0.054(3) 0.038(2) 0.076(3) 0.004(2) 0.022(2) -0.013(2)
C17A 0.051(3) 0.036(2) 0.062(3) 0.0100(19) 0.012(2) 0.0075(19)
C18A 0.047(2) 0.039(2) 0.0379(19) 0.0051(18) 0.0076(17) 0.0012(16)
C19A 0.039(2) 0.0325(18) 0.0311(17) -0.0015(16) -0.0009(15) -0.0006(14)
C20A 0.050(3) 0.043(2) 0.048(2) -0.0013(19) 0.0129(19) 0.0008(18)
C21A 0.065(3) 0.054(3) 0.056(3) -0.018(2) 0.018(2) 0.005(2)
C22A 0.086(4) 0.037(2) 0.050(2) -0.016(2) 0.002(2) 0.0056(19)
C23A 0.066(3) 0.038(2) 0.060(3) 0.007(2) -0.010(2) 0.002(2)
C24A 0.041(2) 0.045(2) 0.054(2) 0.0013(19) -0.0003(19) 0.0080(19)
C25A 0.0283(18) 0.042(2) 0.0288(15) 0.0038(16) 0.0045(13) 0.0019(14)
C26A 0.039(2) 0.041(2) 0.0351(18) 0.0056(17) 0.0025(16) 0.0019(15)
C27A 0.058(3) 0.049(3) 0.047(2) 0.020(2) 0.005(2) -0.0001(19)
C28A 0.042(3) 0.072(3) 0.051(2) 0.022(2) 0.004(2) 0.008(2)
C29A 0.031(2) 0.075(3) 0.042(2) -0.001(2) 0.0001(16) 0.006(2)
C30A 0.036(2) 0.047(2) 0.041(2) -0.0008(18) 0.0030(17) -0.0017(17)
C31A 0.0244(18) 0.0378(19) 0.0286(16) 0.0024(15) 0.0008(13) -0.0061(14)
C32A 0.074(3) 0.039(2) 0.035(2) 0.008(2) 0.002(2) -0.0059(17)
C33A 0.089(4) 0.048(3) 0.043(2) 0.014(3) 0.000(2) -0.017(2)
C34A 0.056(3) 0.063(3) 0.0313(19) 0.009(2) -0.0004(18) -0.0122(19)
C35A 0.054(3) 0.056(3) 0.0335(19) 0.002(2) 0.0014(18) 0.0035(18)
C36A 0.044(2) 0.039(2) 0.0347(18) -0.0006(17) 0.0009(16) -0.0036(15)
C1B 0.034(2) 0.040(2) 0.054(2) -0.0016(17) 0.0083(18) -0.0010(18)
C2B 0.043(3) 0.048(3) 0.071(3) 0.002(2) 0.014(2) 0.015(2)
C3B 0.053(3) 0.067(3) 0.074(3) -0.005(3) 0.018(2) 0.022(3)
C4B 0.045(3) 0.070(3) 0.077(3) -0.008(3) 0.022(2) 0.004(3)
C5B 0.041(3) 0.063(3) 0.086(4) 0.008(2) 0.010(2) 0.004(3)
C6B 0.049(3) 0.049(3) 0.073(3) 0.003(2) 0.014(2) 0.012(2)
C7B 0.042(2) 0.032(2) 0.063(3) -0.0007(17) 0.014(2) 0.0053(18)
C8B 0.064(3) 0.046(3) 0.070(3) 0.011(2) 0.025(3) 0.005(2)
C9B 0.065(4) 0.062(3) 0.103(5) 0.025(3) 0.031(3) 0.018(3)
C10B 0.057(3) 0.061(3) 0.108(5) 0.015(3) 0.010(3) 0.032(3)
C11B 0.046(3) 0.071(3) 0.079(3) -0.003(3) 0.000(3) 0.011(3)
C12B 0.042(3) 0.055(3) 0.069(3) 0.000(2) 0.007(2) 0.000(2)
C13B 0.051(3) 0.046(2) 0.051(2) -0.018(2) 0.013(2) -0.0063(19)
C14B 0.048(3) 0.071(3) 0.057(3) -0.015(2) 0.004(2) 0.001(2)
C15B 0.070(4) 0.123(6) 0.064(3) -0.027(4) -0.010(3) 0.001(4)
C16B 0.108(6) 0.154(8) 0.078(5) -0.049(6) 0.008(4) -0.045(5)
C17B 0.130(7) 0.095(5) 0.116(6) -0.042(5) 0.021(5) -0.060(5)
C18B 0.093(4) 0.051(3) 0.095(4) -0.019(3) 0.021(3) -0.026(3)
C19B 0.043(2) 0.035(2) 0.057(2) -0.0051(18) -0.0073(19) 0.0066(18)
C20B 0.064(3) 0.055(3) 0.051(3) -0.014(2) -0.009(2) 0.008(2)
C21B 0.104(5) 0.067(4) 0.058(3) -0.033(3) -0.028(3) 0.018(3)
C22B 0.099(5) 0.059(4) 0.105(5) -0.020(3) -0.053(4) 0.025(3)
C23B 0.060(4) 0.058(3) 0.126(6) 0.004(3) -0.028(4) 0.015(3)
C24B 0.050(3) 0.048(3) 0.091(4) 0.000(2) -0.003(3) 0.007(3)
C25B 0.033(2) 0.038(2) 0.042(2) -0.0005(16) 0.0066(16) 0.0007(16)
C26B 0.043(3) 0.066(3) 0.045(2) -0.001(2) 0.0035(19) 0.010(2)
C27B 0.043(3) 0.072(3) 0.051(3) 0.005(2) -0.006(2) -0.003(2)
C28B 0.033(2) 0.053(3) 0.069(3) -0.005(2) 0.006(2) -0.008(2)
C29B 0.050(3) 0.049(3) 0.058(3) -0.008(2) 0.013(2) 0.003(2)
C30B 0.044(2) 0.046(2) 0.043(2) -0.0051(19) 0.0038(18) 0.0052(17)
C31B 0.040(2) 0.039(2) 0.048(2) 0.0032(18) 0.0162(18) 0.0080(17)
C32B 0.050(3) 0.054(3) 0.059(3) 0.009(2) 0.011(2) 0.011(2)
C33B 0.062(3) 0.060(3) 0.075(3) 0.020(3) 0.021(3) 0.016(3)
C34B 0.083(4) 0.050(3) 0.072(3) 0.017(3) 0.035(3) 0.007(2)
C35B 0.078(4) 0.052(3) 0.059(3) -0.001(3) 0.023(3) -0.008(2)
C36B 0.060(3) 0.048(2) 0.052(2) 0.002(2) 0.018(2) -0.001(2)

loop_
_atom_type_symbol
_atom_type_description
_atom_type_scat_dispersion_real
_atom_type_scat_dispersion_imag
_atom_type_scat_source
C C 0.0033 0.0016 'International Tables Vol C Tables 4.2.6.8 and 6.1.1.4'
H H 0.0000 0.0000 'International Tables Vol C Tables 4.2.6.8 and 6.1.1.4'
Cl Cl 0.1484 0.1585 'International Tables Vol C Tables 4.2.6.8 and 6.1.1.4'
P P 0.1023 0.0942 'International Tables Vol C Tables 4.2.6.8 and 6.1.1.4'
Pt Pt -1.7033 8.3905 'International Tables Vol C Tables 4.2.6.8 and 6.1.1.4'

loop_
_geom_angle_atom_site_label_1
_geom_angle_atom_site_label_2
_geom_angle_atom_site_label_3
_geom_angle
_geom_angle_publ_flag
P2A Pt1A P1A 99.12(3) y
P2A Pt1A Cl2A 89.82(3) y
P1A Pt1A Cl2A 170.41(3) y
P2A Pt1A Cl1A 175.57(3) y
P1A Pt1A Cl1A 83.73(3) y
Cl2A Pt1A Cl1A 87.56(3) y
P2B Pt1B P1B 99.93(4) y
P2B Pt1B Cl2B 87.35(4) y
P1B Pt1B Cl2B 167.58(4) y
P2B Pt1B Cl1B 171.13(4) y
P1B Pt1B Cl1B 86.25(4) y
Cl2B Pt1B Cl1B 87.73(4) y
C25A P1A C19A 108.55(17) y
C25A P1A C31A 98.78(15) y
C19A P1A C31A 103.97(16) y
C25A P1A Pt1A 110.36(12) y
C19A P1A Pt1A 110.60(12) .
C31A P1A Pt1A 123.37(12) .
C7A P2A C13A 111.55(16) y
C7A P2A C1A 99.94(16) y
C13A P2A C1A 103.55(16) y
C7A P2A Pt1A 113.25(12) ?
C13A P2A Pt1A 110.06(11) y
C1A P2A Pt1A 117.81(11) ?
C19B P1B C25B 106.55(18) ?
C19B P1B C31B 103.88(19) ?
C25B P1B C31B 100.55(18) ?
C19B P1B Pt1B 116.72(15) ?
C25B P1B Pt1B 108.94(12) ?
C31B P1B Pt1B 118.49(12) ?
C13B P2B C7B 110.8(2) ?
C13B P2B C1B 99.71(19) ?
C7B P2B C1B 106.01(19) ?
C13B P2B Pt1B 114.37(15) ?
C7B P2B Pt1B 111.06(14) ?
C1B P2B Pt1B 114.10(14) ?
C6A C1A C2A 118.1(4) ?
C6A C1A P2A 122.9(3) ?
C2A C1A P2A 118.8(3) ?
C3A C2A C1A 120.8(4) ?
C3A C2A H2AA 119.6 ?
C1A C2A H2AA 119.6 ?
C4A C3A C2A 120.3(4) ?
C4A C3A H3AA 119.8 ?
C2A C3A H3AA 119.8 ?
C5A C4A C3A 119.8(4) ?
C5A C4A H4AA 120.1 ?
C3A C4A H4AA 120.1 ?
C4A C5A C6A 120.6(4) ?
C4A C5A H5AA 119.7 ?
C6A C5A H5AA 119.7 ?
C1A C6A C5A 120.4(4) ?
C1A C6A H6AA 119.8 ?
C5A C6A H6AA 119.8 ?
C8A C7A C12A 119.0(3) ?
C8A C7A P2A 119.5(3) ?
C12A C7A P2A 121.3(3) ?
C7A C8A C9A 120.1(3) ?
C7A C8A H8AA 119.9 ?
C9A C8A H8AA 119.9 ?
C10A C9A C8A 120.4(4) ?
C10A C9A H9AA 119.8 ?
C8A C9A H9AA 119.8 ?
C11A C10A C9A 119.8(4) ?
C11A C10A H10A 120.1 ?
C9A C10A H10A 120.1 ?
C10A C11A C12A 120.6(4) ?
C10A C11A H11A 119.7 ?
C12A C11A H11A 119.7 ?
C11A C12A C7A 120.0(4) ?
C11A C12A H12A 120.0 ?
C7A C12A H12A 120.0 ?
C18A C13A C14A 118.5(3) ?
C18A C13A P2A 115.1(3) ?
C14A C13A P2A 126.4(3) ?
C15A C14A C13A 119.6(4) ?
C15A C14A H14A 120.2 ?
C13A C14A H14A 120.2 ?
C16A C15A C14A 121.1(4) ?
C16A C15A H15A 119.5 ?
C14A C15A H15A 119.5 ?
C15A C16A C17A 119.9(4) ?
C15A C16A H16A 120.1 ?
C17A C16A H16A 120.1 ?
C16A C17A C18A 119.6(4) ?
C16A C17A H17A 120.2 ?
C18A C17A H17A 120.2 ?
C17A C18A C13A 121.4(4) ?
C17A C18A H18A 119.3 ?
C13A C18A H18A 119.3 ?
C20A C19A C24A 118.8(4) ?
C20A C19A P1A 123.2(3) ?
C24A C19A P1A 117.9(3) ?
C19A C20A C21A 120.3(4) ?
C19A C20A H20A 119.8 ?
C21A C20A H20A 119.8 ?
C22A C21A C20A 120.9(4) ?
C22A C21A H21A 119.5 ?
C20A C21A H21A 119.5 ?
C23A C22A C21A 119.1(4) ?
C23A C22A H22A 120.5 ?
C21A C22A H22A 120.5 ?
C22A C23A C24A 120.9(4) ?
C22A C23A H23A 119.5 ?
C24A C23A H23A 119.5 ?
C19A C24A C23A 119.9(4) ?
C19A C24A H24A 120.1 ?
C23A C24A H24A 120.1 ?
C26A C25A C30A 119.0(3) ?
C26A C25A P1A 121.2(3) ?
C30A C25A P1A 119.6(3) ?
C25A C26A C27A 119.8(4) ?
C25A C26A H26A 120.1 ?
C27A C26A H26A 120.1 ?
C28A C27A C26A 120.6(4) ?
C28A C27A H27A 119.7 ?
C26A C27A H27A 119.7 ?
C27A C28A C29A 119.8(4) ?
C27A C28A H28A 120.1 ?
C29A C28A H28A 120.1 ?
C28A C29A C30A 120.6(4) ?
C28A C29A H29A 119.7 ?
C30A C29A H29A 119.7 ?
C29A C30A C25A 120.0(4) ?
C29A C30A H30A 120.0 ?
C25A C30A H30A 120.0 ?
C36A C31A C32A 118.1(3) ?
C36A C31A P1A 117.8(3) ?
C32A C31A P1A 123.9(3) ?
C31A C32A C33A 120.2(4) ?
C31A C32A H32A 119.9 ?
C33A C32A H32A 119.9 ?
C34A C33A C32A 121.2(4) ?
C34A C33A H33A 119.4 ?
C32A C33A H33A 119.4 ?
C33A C34A C35A 119.0(4) ?
C33A C34A H34A 120.5 ?
C35A C34A H34A 120.5 ?
C34A C35A C36A 120.2(4) ?
C34A C35A H35A 119.9 ?
C36A C35A H35A 119.9 ?
C35A C36A C31A 121.3(4) ?
C35A C36A H36A 119.4 ?
C31A C36A H36A 119.4 ?
C2B C1B C6B 118.9(4) ?
C2B C1B P2B 122.6(3) ?
C6B C1B P2B 118.2(3) ?
C1B C2B C3B 120.0(4) ?
C1B C2B H2BA 120.0 ?
C3B C2B H2BA 120.0 ?
C4B C3B C2B 120.3(5) ?
C4B C3B H3BA 119.8 ?
C2B C3B H3BA 119.8 ?
C3B C4B C5B 119.9(4) ?
C3B C4B H4BA 120.0 ?
C5B C4B H4BA 120.0 ?
C4B C5B C6B 120.3(5) ?
C4B C5B H5BA 119.8 ?
C6B C5B H5BA 119.8 ?
C5B C6B C1B 120.5(4) ?
C5B C6B H6BA 119.8 ?
C1B C6B H6BA 119.8 ?
C8B C7B C12B 119.1(4) ?
C8B C7B P2B 123.5(4) ?
C12B C7B P2B 117.2(3) ?
C9B C8B C7B 119.9(5) ?
C9B C8B H8BA 120.0 ?
C7B C8B H8BA 120.0 ?
C10B C9B C8B 121.4(5) ?
C10B C9B H9BA 119.3 ?
C8B C9B H9BA 119.3 ?
C9B C10B C11B 119.5(5) ?
C9B C10B H10B 120.2 ?
C11B C10B H10B 120.2 ?
C10B C11B C12B 119.9(5) ?
C10B C11B H11B 120.1 ?
C12B C11B H11B 120.1 ?
C11B C12B C7B 120.2(5) ?
C11B C12B H12B 119.9 ?
C7B C12B H12B 119.9 ?
C14B C13B C18B 118.7(5) ?
C14B C13B P2B 117.1(3) ?
C18B C13B P2B 124.0(4) ?
C13B C14B C15B 121.3(5) ?
C13B C14B H14B 119.4 ?
C15B C14B H14B 119.4 ?
C16B C15B C14B 119.9(7) ?
C16B C15B H15B 120.1 ?
C14B C15B H15B 120.1 ?
C15B C16B C17B 119.0(7) ?
C15B C16B H16B 120.5 ?
C17B C16B H16B 120.5 ?
C16B C17B C18B 121.7(7) ?
C16B C17B H17B 119.2 ?
C18B C17B H17B 119.2 ?
C17B C18B C13B 119.2(7) ?
C17B C18B H18B 120.4 ?
C13B C18B H18B 120.4 ?
C20B C19B C24B 118.3(4) ?
C20B C19B P1B 122.2(4) ?
C24B C19B P1B 119.5(4) ?
C19B C20B C21B 121.8(5) ?
C19B C20B H20B 119.1 ?
C21B C20B H20B 119.1 ?
C22B C21B C20B 119.4(6) ?
C22B C21B H21B 120.3 ?
C20B C21B H21B 120.3 ?
C21B C22B C23B 120.5(5) ?
C21B C22B H22B 119.7 ?
C23B C22B H22B 119.7 ?
C22B C23B C24B 120.2(6) ?
C22B C23B H23B 119.9 ?
C24B C23B H23B 119.9 ?
C19B C24B C23B 119.7(5) ?
C19B C24B H24B 120.1 ?
C23B C24B H24B 120.1 ?
C26B C25B C30B 118.3(4) ?
C26B C25B P1B 118.7(3) ?
C30B C25B P1B 123.0(3) ?
C25B C26B C27B 121.0(4) ?
C25B C26B H26B 119.5 ?
C27B C26B H26B 119.5 ?
C28B C27B C26B 120.0(4) ?
C28B C27B H27B 120.0 ?
C26B C27B H27B 120.0 ?
C29B C28B C27B 119.8(4) ?
C29B C28B H28B 120.1 ?
C27B C28B H28B 120.1 ?
C28B C29B C30B 120.6(4) ?
C28B C29B H29B 119.7 ?
C30B C29B H29B 119.7 ?
C29B C30B C25B 120.1(4) ?
C29B C30B H30B 119.9 ?
C25B C30B H30B 119.9 ?
C32B C31B C36B 118.6(4) ?
C32B C31B P1B 120.1(3) ?
C36B C31B P1B 121.3(3) ?
C31B C32B C33B 119.9(5) ?
C31B C32B H32B 120.1 ?
C33B C32B H32B 120.1 ?
C34B C33B C32B 120.3(5) ?
C34B C33B H33B 119.8 ?
C32B C33B H33B 119.8 ?
C35B C34B C33B 120.7(5) ?
C35B C34B H34B 119.7 ?
C33B C34B H34B 119.7 ?
C34B C35B C36B 120.1(5) ?
C34B C35B H35B 120.0 ?
C36B C35B H35B 120.0 ?
C35B C36B C31B 120.5(5) ?
C35B C36B H36B 119.8 ?
C31B C36B H36B 119.8 ?

loop_
_geom_bond_atom_site_label_1
_geom_bond_atom_site_label_2
_geom_bond_distance
_geom_bond_publ_flag
Pt1A P2A 2.2515(8) y
Pt1A P1A 2.2713(9) y
Pt1A Cl2A 2.3294(9) y
Pt1A Cl1A 2.3632(8) y
Pt1B P2B 2.2605(10) y
Pt1B P1B 2.2713(10) y
Pt1B Cl2B 2.3483(10) y
Pt1B Cl1B 2.3509(11) y
P1A C25A 1.831(4) y
P1A C19A 1.832(4) y
P1A C31A 1.835(3) y
P2A C7A 1.817(3) y
P2A C13A 1.817(3) y
P2A C1A 1.838(4) y
P1B C19B 1.816(4) y
P1B C25B 1.838(4) y
P1B C31B 1.840(4) y
P2B C13B 1.822(4) y
P2B C7B 1.825(4) y
P2B C1B 1.827(4) y
C1A C6A 1.381(5) ?
C1A C2A 1.388(5) ?
C2A C3A 1.383(6) ?
C2A H2AA 0.9300 ?
C3A C4A 1.372(6) ?
C3A H3AA 0.9300 ?
C4A C5A 1.356(7) ?
C4A H4AA 0.9300 ?
C5A C6A 1.396(6) ?
C5A H5AA 0.9300 ?
C6A H6AA 0.9300 ?
C7A C8A 1.387(5) ?
C7A C12A 1.396(5) ?
C8A C9A 1.387(5) ?
C8A H8AA 0.9300 ?
C9A C10A 1.374(6) ?
C9A H9AA 0.9300 ?
C10A C11A 1.374(6) ?
C10A H10A 0.9300 ?
C11A C12A 1.382(5) ?
C11A H11A 0.9300 ?
C12A H12A 0.9300 ?
C13A C18A 1.388(5) ?
C13A C14A 1.396(5) ?
C14A C15A 1.384(5) ?
C14A H14A 0.9300 ?
C15A C16A 1.372(6) ?
C15A H15A 0.9300 ?
C16A C17A 1.377(6) ?
C16A H16A 0.9300 ?
C17A C18A 1.379(5) ?
C17A H17A 0.9300 ?
C18A H18A 0.9300 ?
C19A C20A 1.375(5) ?
C19A C24A 1.387(5) ?
C20A C21A 1.383(6) ?
C20A H20A 0.9300 ?
C21A C22A 1.369(7) ?
C21A H21A 0.9300 ?
C22A C23A 1.362(7) ?
C22A H22A 0.9300 ?
C23A C24A 1.389(6) ?
C23A H23A 0.9300 ?
C24A H24A 0.9300 ?
C25A C26A 1.388(5) ?
C25A C30A 1.389(5) ?
C26A C27A 1.391(5) ?
C26A H26A 0.9300 ?
C27A C28A 1.366(6) ?
C27A H27A 0.9300 ?
C28A C29A 1.370(6) ?
C28A H28A 0.9300 ?
C29A C30A 1.384(6) ?
C29A H29A 0.9300 ?
C30A H30A 0.9300 ?
C31A C36A 1.380(5) ?
C31A C32A 1.383(5) ?
C32A C33A 1.386(5) ?
C32A H32A 0.9300 ?
C33A C34A 1.366(6) ?
C33A H33A 0.9300 ?
C34A C35A 1.373(6) ?
C34A H34A 0.9300 ?
C35A C36A 1.380(5) ?
C35A H35A 0.9300 ?
C36A H36A 0.9300 ?
C1B C2B 1.379(6) ?
C1B C6B 1.383(6) ?
C2B C3B 1.401(6) ?
C2B H2BA 0.9300 ?
C3B C4B 1.359(7) ?
C3B H3BA 0.9300 ?
C4B C5B 1.372(7) ?
C4B H4BA 0.9300 ?
C5B C6B 1.383(6) ?
C5B H5BA 0.9300 ?
C6B H6BA 0.9300 ?
C7B C8B 1.380(6) ?
C7B C12B 1.393(6) ?
C8B C9B 1.373(7) ?
C8B H8BA 0.9300 ?
C9B C10B 1.369(8) ?
C9B H9BA 0.9300 ?
C10B C11B 1.375(7) ?
C10B H10B 0.9300 ?
C11B C12B 1.388(6) ?
C11B H11B 0.9300 ?
C12B H12B 0.9300 ?
C13B C14B 1.378(6) ?
C13B C18B 1.384(6) ?
C14B C15B 1.387(7) ?
C14B H14B 0.9300 ?
C15B C16B 1.363(10) ?
C15B H15B 0.9300 ?
C16B C17B 1.379(11) ?
C16B H16B 0.9300 ?
C17B C18B 1.382(9) ?
C17B H17B 0.9300 ?
C18B H18B 0.9300 ?
C19B C20B 1.379(6) ?
C19B C24B 1.389(6) ?
C20B C21B 1.388(6) ?
C20B H20B 0.9300 ?
C21B C22B 1.358(9) ?
C21B H21B 0.9300 ?
C22B C23B 1.374(9) ?
C22B H22B 0.9300 ?
C23B C24B 1.401(7) ?
C23B H23B 0.9300 ?
C24B H24B 0.9300 ?
C25B C26B 1.378(5) ?
C25B C30B 1.396(5) ?
C26B C27B 1.388(6) ?
C26B H26B 0.9300 ?
C27B C28B 1.372(6) ?
C27B H27B 0.9300 ?
C28B C29B 1.366(6) ?
C28B H28B 0.9300 ?
C29B C30B 1.387(6) ?
C29B H29B 0.9300 ?
C30B H30B 0.9300 ?
C31B C32B 1.392(6) ?
C31B C36B 1.398(6) ?
C32B C33B 1.396(6) ?
C32B H32B 0.9300 ?
C33B C34B 1.368(7) ?
C33B H33B 0.9300 ?
C34B C35B 1.363(7) ?
C34B H34B 0.9300 ?
C35B C36B 1.388(6) ?
C35B H35B 0.9300 ?
C36B H36B 0.9300 ?

loop_
_geom_hbond_atom_site_label_D
_geom_hbond_atom_site_label_H
_geom_hbond_atom_site_label_A
_geom_hbond_site_symmetry_A
_geom_hbond_distance_DH
_geom_hbond_distance_HA
_geom_hbond_distance_DA
_geom_hbond_angle_DHA
_geom_hbond_publ_flag
C11A H11A Cl2A 4_566 0.93 2.7529 3.486(4) 136 yes
C8B H8BA Cg1 1_555 0.93 2.7493 3.395(6) 127 yes
C36B H36B Cg2 1_555 0.93 2.7481 3.185(6) 110 yes

loop_
_geom_torsion_atom_site_label_1
_geom_torsion_atom_site_label_2
_geom_torsion_atom_site_label_3
_geom_torsion_atom_site_label_4
_geom_torsion
P2A Pt1A P1A C25A 122.79(12)
Cl1A Pt1A P1A C25A -60.63(12)
P2A Pt1A P1A C19A -117.08(13)
Cl1A Pt1A P1A C19A 59.50(13)
P2A Pt1A P1A C31A 6.73(14)
Cl1A Pt1A P1A C31A -176.69(14)
P1A Pt1A P2A C7A -73.02(13)
Cl2A Pt1A P2A C7A 103.49(13)
P1A Pt1A P2A C13A 52.61(13)
Cl2A Pt1A P2A C13A -130.88(13)
P1A Pt1A P2A C1A 170.94(13)
Cl2A Pt1A P2A C1A -12.55(14)
P2B Pt1B P1B C19B 100.76(15)
Cl2B Pt1B P1B C19B -134.0(2)
Cl1B Pt1B P1B C19B -72.83(15)
P2B Pt1B P1B C25B -138.59(13)
Cl2B Pt1B P1B C25B -13.4(2)
Cl1B Pt1B P1B C25B 47.82(14)
P2B Pt1B P1B C31B -24.60(16)
Cl2B Pt1B P1B C31B 100.6(2)
Cl1B Pt1B P1B C31B 161.81(16)
P1B Pt1B P2B C13B -42.16(17)
Cl2B Pt1B P2B C13B 147.97(17)
P1B Pt1B P2B C7B 84.17(15)
Cl2B Pt1B P2B C7B -85.69(15)
P1B Pt1B P2B C1B -156.08(15)
Cl2B Pt1B P2B C1B 34.05(15)
C7A P2A C1A C6A 129.2(3)
C13A P2A C1A C6A 14.0(3)
Pt1A P2A C1A C6A -107.8(3)
C7A P2A C1A C2A -45.9(3)
C13A P2A C1A C2A -161.1(3)
Pt1A P2A C1A C2A 77.1(3)
C6A C1A C2A C3A -0.1(6)
P2A C1A C2A C3A 175.2(3)
C1A C2A C3A C4A -0.4(6)
C2A C3A C4A C5A 0.7(7)
C3A C4A C5A C6A -0.5(7)
C2A C1A C6A C5A 0.4(6)
P2A C1A C6A C5A -174.7(3)
C4A C5A C6A C1A -0.1(7)
C13A P2A C7A C8A -138.5(3)
C1A P2A C7A C8A 112.6(3)
Pt1A P2A C7A C8A -13.6(3)
C13A P2A C7A C12A 47.1(4)
C1A P2A C7A C12A -61.8(3)
Pt1A P2A C7A C12A 172.0(3)
C12A C7A C8A C9A -3.0(6)
P2A C7A C8A C9A -177.6(3)
C7A C8A C9A C10A -0.5(6)
C8A C9A C10A C11A 3.2(7)
C9A C10A C11A C12A -2.1(7)
C10A C11A C12A C7A -1.5(7)
C8A C7A C12A C11A 4.0(6)
P2A C7A C12A C11A 178.5(3)
C7A P2A C13A C18A -179.0(3)
C1A P2A C13A C18A -72.4(3)
Pt1A P2A C13A C18A 54.4(3)
C7A P2A C13A C14A 2.8(4)
C1A P2A C13A C14A 109.4(3)
Pt1A P2A C13A C14A -123.8(3)
C18A C13A C14A C15A 0.1(6)
P2A C13A C14A C15A 178.2(3)
C13A C14A C15A C16A 1.3(7)
C14A C15A C16A C17A -0.8(7)
C15A C16A C17A C18A -1.0(7)
C16A C17A C18A C13A 2.4(7)
C14A C13A C18A C17A -1.9(6)
P2A C13A C18A C17A 179.8(3)
C25A P1A C19A C20A 8.1(4)
C31A P1A C19A C20A 112.5(3)
Pt1A P1A C19A C20A -113.1(3)
C25A P1A C19A C24A -172.6(3)
C31A P1A C19A C24A -68.2(3)
Pt1A P1A C19A C24A 66.2(3)
C24A C19A C20A C21A 0.6(6)
P1A C19A C20A C21A 179.9(3)
C19A C20A C21A C22A -0.1(7)
C20A C21A C22A C23A 0.3(7)
C21A C22A C23A C24A -1.0(7)
C20A C19A C24A C23A -1.3(6)
P1A C19A C24A C23A 179.4(3)
C22A C23A C24A C19A 1.5(7)
C19A P1A C25A C26A -131.4(3)
C31A P1A C25A C26A 120.5(3)
Pt1A P1A C25A C26A -10.1(3)
C19A P1A C25A C30A 53.5(3)
C31A P1A C25A C30A -54.5(3)
Pt1A P1A C25A C30A 174.9(3)
C30A C25A C26A C27A -0.9(5)
P1A C25A C26A C27A -176.0(3)
C25A C26A C27A C28A -0.5(6)
C26A C27A C28A C29A 0.5(7)
C27A C28A C29A C30A 1.1(6)
C28A C29A C30A C25A -2.5(6)
C26A C25A C30A C29A 2.4(5)
P1A C25A C30A C29A 177.5(3)
C25A P1A C31A C36A -56.1(3)
C19A P1A C31A C36A -167.8(3)
Pt1A P1A C31A C36A 65.5(3)
C25A P1A C31A C32A 118.4(4)
C19A P1A C31A C32A 6.7(4)
Pt1A P1A C31A C32A -120.0(3)
C36A C31A C32A C33A -1.4(6)
P1A C31A C32A C33A -175.9(4)
C31A C32A C33A C34A -0.7(8)
C32A C33A C34A C35A 2.1(8)
C33A C34A C35A C36A -1.3(7)
C34A C35A C36A C31A -0.9(7)
C32A C31A C36A C35A 2.2(6)
P1A C31A C36A C35A 177.0(3)
C13B P2B C1B C2B 99.6(4)
C7B P2B C1B C2B -15.5(4)
Pt1B P2B C1B C2B -138.0(3)
C13B P2B C1B C6B -73.9(4)
C7B P2B C1B C6B 171.0(4)
Pt1B P2B C1B C6B 48.5(4)
C6B C1B C2B C3B -2.4(7)
P2B C1B C2B C3B -175.8(4)
C1B C2B C3B C4B 1.7(8)
C2B C3B C4B C5B 0.2(8)
C3B C4B C5B C6B -1.4(8)
C4B C5B C6B C1B 0.7(8)
C2B C1B C6B C5B 1.2(7)
P2B C1B C6B C5B 174.9(4)
C13B P2B C7B C8B 22.6(4)
C1B P2B C7B C8B 129.9(4)
Pt1B P2B C7B C8B -105.7(4)
C13B P2B C7B C12B -163.2(3)
C1B P2B C7B C12B -56.0(4)
Pt1B P2B C7B C12B 68.5(3)
C12B C7B C8B C9B 0.5(7)
P2B C7B C8B C9B 174.6(4)
C7B C8B C9B C10B -0.6(8)
C8B C9B C10B C11B -0.2(9)
C9B C10B C11B C12B 0.9(8)
C10B C11B C12B C7B -1.0(7)
C8B C7B C12B C11B 0.3(7)
P2B C7B C12B C11B -174.2(4)
C7B P2B C13B C14B -156.4(3)
C1B P2B C13B C14B 92.2(4)
Pt1B P2B C13B C14B -29.9(4)
C7B P2B C13B C18B 27.6(5)
C1B P2B C13B C18B -83.7(4)
Pt1B P2B C13B C18B 154.1(4)
C18B C13B C14B C15B -3.7(7)
P2B C13B C14B C15B -179.9(4)
C13B C14B C15B C16B -0.2(9)
C14B C15B C16B C17B 2.5(11)
C15B C16B C17B C18B -0.9(12)
C16B C17B C18B C13B -3.0(11)
C14B C13B C18B C17B 5.2(8)
P2B C13B C18B C17B -178.9(5)
C25B P1B C19B C20B 66.2(4)
C31B P1B C19B C20B -39.5(4)
Pt1B P1B C19B C20B -171.9(3)
C25B P1B C19B C24B -115.4(4)
C31B P1B C19B C24B 138.9(4)
Pt1B P1B C19B C24B 6.5(4)
C24B C19B C20B C21B 1.3(7)
P1B C19B C20B C21B 179.7(4)
C19B C20B C21B C22B -2.2(8)
C20B C21B C22B C23B 0.2(9)
C21B C22B C23B C24B 2.6(9)
C20B C19B C24B C23B 1.5(7)
P1B C19B C24B C23B -177.0(4)
C22B C23B C24B C19B -3.4(8)
C19B P1B C25B C26B 162.3(3)
C31B P1B C25B C26B -89.7(4)
Pt1B P1B C25B C26B 35.5(4)
C19B P1B C25B C30B -20.9(4)
C31B P1B C25B C30B 87.2(4)
Pt1B P1B C25B C30B -147.6(3)
C30B C25B C26B C27B -2.3(7)
P1B C25B C26B C27B 174.7(4)
C25B C26B C27B C28B 0.1(7)
C26B C27B C28B C29B 1.5(7)
C27B C28B C29B C30B -0.9(7)
C28B C29B C30B C25B -1.3(7)
C26B C25B C30B C29B 2.9(6)
P1B C25B C30B C29B -174.0(3)
C19B P1B C31B C32B 151.0(3)
C25B P1B C31B C32B 40.8(4)
Pt1B P1B C31B C32B -77.7(3)
C19B P1B C31B C36B -31.0(4)
C25B P1B C31B C36B -141.1(3)
Pt1B P1B C31B C36B 100.4(3)
C36B C31B C32B C33B 1.1(6)
P1B C31B C32B C33B 179.2(3)
C31B C32B C33B C34B -0.8(7)
C32B C33B C34B C35B 0.0(8)
C33B C34B C35B C36B 0.6(7)
C34B C35B C36B C31B -0.3(7)
C32B C31B C36B C35B -0.5(6)
P1B C31B C36B C35B -178.6(3)
